data_4116278
loop_
_publ_author_name
'Zhongjia Tang'
'Arnold M. Guloy'

_publ_section_title
;
 A Methylviologen Lead(II) Iodide: Novel [PbI3-]\\infty Chains with Mixed
 Octahedral and Trigonal Prismatic Coordination
;
_journal_name_full 'Journal of the American Chemical Society'
_journal_page_first 452
_journal_page_last 453
_journal_paper_doi 10.1021/ja982702i
_journal_volume 121
_journal_year 1999
_chemical_formula_sum 'C12 H14 I6 N2 Pb2'
_chemical_formula_weight 1362.03
_chemical_name_systematic 'methylviologen lead(II) iodide'
_space_group_IT_number 148
_symmetry_cell_setting rhombohedral
_symmetry_space_group_name_Hall '-P 3*'
_symmetry_space_group_name_H-M 'R -3 :R'
_atom_sites_solution_hydrogens geom
_atom_sites_solution_primary direct
_atom_sites_solution_secondary difmap
_audit_creation_method SHELXL
_cell_angle_alpha 79.96
_cell_angle_beta 79.96
_cell_angle_gamma 79.96
_cell_formula_units_Z 3
_cell_length_a 12.3729(4)
_cell_length_b 12.3729(4)
_cell_length_c 12.3729(4)
_cell_measurement_temperature 223(2)
_cell_measurement_theta_max 28
_cell_volume 1816.23(10)
_computing_cell_refinement 'Siemens SMART Software (Siemens,1996)'
_computing_data_collection 'Siemens SMART Software (Siemens,1996)'
_computing_data_reduction 'Siemens SMART Software (Siemens,1996)'
_computing_structure_refinement 'SHELXS-86 (Sheldrick,1990)'
_computing_structure_solution 'SHELXS-86 (Sheldrick,1990)'
_diffrn_ambient_temperature 223(2)
_diffrn_measurement_device 'Siemens SMART CCD'
_diffrn_measurement_method CCD
_diffrn_radiation_monochromator graphite
_diffrn_radiation_source 'Normal-focus sealed tube'
_diffrn_radiation_type MoK\a
_diffrn_radiation_wavelength 0.71073
_diffrn_reflns_av_R_equivalents 0.0000
_diffrn_reflns_av_sigmaI/netI 0.0382
_diffrn_reflns_limit_h_max 10
_diffrn_reflns_limit_h_min -8
_diffrn_reflns_limit_k_max 10
_diffrn_reflns_limit_k_min -8
_diffrn_reflns_limit_l_max 13
_diffrn_reflns_limit_l_min 1
_diffrn_reflns_number 20695
_diffrn_reflns_theta_max 23.31
_diffrn_reflns_theta_min 1.69
_diffrn_standards_decay_% 0.0
_exptl_absorpt_coefficient_mu 21.534
_exptl_absorpt_correction_T_max 0.942
_exptl_absorpt_correction_T_min 0.269
_exptl_absorpt_correction_type PSI
_exptl_crystal_colour 'bright red'
_exptl_crystal_density_diffrn 3.736
_exptl_crystal_F_000 1746
_exptl_crystal_size_max 0.20
_exptl_crystal_size_mid 0.18
_exptl_crystal_size_min 0.12
_refine_diff_density_max 3.119
_refine_diff_density_min -1.746
_refine_diff_density_rms 0.261
_refine_ls_extinction_coef 0.00060(5)
_refine_ls_extinction_expression Fc^*^=kFc[1+0.001xFc^2^\l^3^/sin(2\q)]^-1/4^
_refine_ls_extinction_method SHELXL
_refine_ls_goodness_of_fit_all 1.174
_refine_ls_goodness_of_fit_obs 1.185
_refine_ls_matrix_type full
_refine_ls_number_parameters 102
_refine_ls_number_reflns 1748
_refine_ls_number_restraints 0
_refine_ls_restrained_S_all 1.184
_refine_ls_restrained_S_obs 1.196
_refine_ls_R_factor_all 0.0427
_refine_ls_R_factor_obs 0.0377
_refine_ls_shift/esd_max 0.001
_refine_ls_shift/esd_mean 0.000
_refine_ls_structure_factor_coef Fsqd
_refine_ls_weighting_details 'w=1/[\s^2^(Fo^2^)+(0.0090P)^2^+80.7458P] where P=(Fo^2^+2Fc^2^)/3'
_refine_ls_weighting_scheme calc
_refine_ls_wR_factor_all 0.0988
_refine_ls_wR_factor_obs 0.0951
_reflns_number_observed 1697
_reflns_number_total 20695
_reflns_observed_criterion >4sigma(I)
_cod_data_source_file ja982702i.cif
_cod_data_source_block MVPbI3
_cod_depositor_comments
;
The following automatic conversions were performed:

'_refine_ls_weighting_scheme' value 'calc
w=1/[\s^2^(Fo^2^)+(0.0090P)^2^+80.7458P] where P=(Fo^2^+2Fc^2^)/3'
was changed to 'calc'. New tag '_refine_ls_weighting_details' was
created. The value of the new tag was set to
'w=1/[\s^2^(Fo^2^)+(0.0090P)^2^+80.7458P] where P=(Fo^2^+2Fc^2^)/3'.

Automatic conversion script
Id: cif_fix_values 3143 2015-03-26 13:38:13Z robertas 
;
_cod_original_cell_volume 1816.20(10)
_cod_original_sg_symbol_H-M 'R -3'
_cod_database_code 4116278

loop_
_symmetry_equiv_pos_as_xyz
'x, y, z'
'z, x, y'
'y, z, x'
'-x, -y, -z'
'-z, -x, -y'
'-y, -z, -x'

loop_
_atom_site_aniso_label
_atom_site_aniso_U_11
_atom_site_aniso_U_22
_atom_site_aniso_U_33
_atom_site_aniso_U_23
_atom_site_aniso_U_13
_atom_site_aniso_U_12
Pb1 0.0213(4) 0.0213(4) 0.0213(4) -0.0040(3) -0.0040(3) -0.0040(3)
Pb2 0.0204(3) 0.0204(3) 0.0204(3) -0.0023(2) -0.0023(2) -0.0023(2)
Pb3 0.0212(3) 0.0212(3) 0.0212(3) -0.0038(2) -0.0038(2) -0.0038(2)
Pb4 0.0203(4) 0.0203(4) 0.0203(4) -0.0039(3) -0.0039(3) -0.0039(3)
I1 0.0276(6) 0.0236(6) 0.0262(6) -0.0012(4) -0.0071(4) -0.0031(4)
I2 0.0250(6) 0.0282(6) 0.0229(6) -0.0061(4) -0.0012(4) -0.0031(4)
I3 0.0270(6) 0.0263(6) 0.0444(7) -0.0089(5) -0.0126(5) 0.0024(4)
N 0.030(8) 0.034(8) 0.026(8) -0.005(6) -0.006(6) -0.016(6)
C1 0.016(9) 0.039(10) 0.045(11) -0.010(8) -0.016(8) 0.006(7)
C2 0.028(9) 0.023(9) 0.038(10) -0.012(7) -0.004(7) -0.001(7)
C3 0.029(9) 0.021(8) 0.025(9) -0.006(6) -0.011(7) 0.000(7)
C4 0.018(8) 0.022(8) 0.015(8) 0.001(6) -0.005(6) 0.001(6)
C5 0.011(8) 0.013(8) 0.040(10) -0.009(7) -0.001(7) 0.003(6)
C6 0.040(10) 0.018(8) 0.022(9) -0.009(6) -0.012(7) -0.002(7)

loop_
_atom_site_label
_atom_site_type_symbol
_atom_site_fract_x
_atom_site_fract_y
_atom_site_fract_z
_atom_site_U_iso_or_equiv
_atom_site_thermal_displace_type
_atom_site_occupancy
_atom_site_calc_flag
_atom_site_refinement_flags
Pb1 Pb 0.5000 0.5000 -0.5000 0.0210(4) Uani 1 d S
Pb2 Pb 0.66287(4) 0.66287(4) -0.33713(4) 0.0207(3) Uani 1 d S
Pb3 Pb 0.83180(4) 0.83180(4) -0.16820(4) 0.0209(3) Uani 1 d S
Pb4 Pb 1.0000 1.0000 0.0000 0.0200(4) Uani 1 d S
I1 I 0.65223(9) 0.39768(8) -0.31032(8) 0.0258(3) Uani 1 d .
I2 I 0.57561(8) 0.81311(9) -0.14077(8) 0.0255(3) Uani 1 d .
I3 I 0.76512(9) 1.08490(9) -0.09307(10) 0.0320(3) Uani 1 d .
N N 0.2408(11) 0.5520(12) -0.0912(11) 0.028(3) Uani 1 d .
C1 C 0.1291(13) 0.5749(15) -0.1262(15) 0.033(4) Uani 1 d .
H1A H 0.0902(13) 0.6447(15) -0.1045(15) 0.049 Uiso 1 calc R
H1B H 0.0872(13) 0.5155(15) -0.0909(15) 0.049 Uiso 1 calc R
H1C H 0.1369(13) 0.5794(15) -0.2062(15) 0.049 Uiso 1 calc R
C2 C 0.2715(14) 0.6283(13) -0.0388(14) 0.029(4) Uani 1 d .
H2A H 0.2232(14) 0.6944(13) -0.0280(14) 0.035 Uiso 1 calc R
C3 C 0.3723(13) 0.6087(13) -0.0022(13) 0.024(3) Uani 1 d .
H3A H 0.3923(13) 0.6605(13) 0.0351(13) 0.029 Uiso 1 calc R
C4 C 0.4445(12) 0.5131(12) -0.0199(12) 0.019(3) Uani 1 d .
C5 C 0.4107(11) 0.4399(12) -0.0774(13) 0.021(3) Uani 1 d .
H5A H 0.4588(11) 0.3749(12) -0.0925(13) 0.026 Uiso 1 calc R
C6 C 0.3095(14) 0.4613(13) -0.1117(13) 0.025(4) Uani 1 d .
H6A H 0.2884(14) 0.4111(13) -0.1502(13) 0.030 Uiso 1 calc R

loop_
_atom_type_symbol
_atom_type_description
_atom_type_scat_dispersion_real
_atom_type_scat_dispersion_imag
_atom_type_scat_source
C C 0.0033 0.0016 'International Tables Vol C Tables 4.2.6.8 and 6.1.1.4'
H H 0.0000 0.0000 'International Tables Vol C Tables 4.2.6.8 and 6.1.1.4'
N N 0.0061 0.0033 'International Tables Vol C Tables 4.2.6.8 and 6.1.1.4'
I I -0.4742 1.8119 'International Tables Vol C Tables 4.2.6.8 and 6.1.1.4'
Pb Pb -3.3944 10.1111 'International Tables Vol C Tables 4.2.6.8 and 6.1.1.4'

loop_
_geom_angle_atom_site_label_1
_geom_angle_atom_site_label_2
_geom_angle_atom_site_label_3
_geom_angle
_geom_angle_site_symmetry_1
_geom_angle_site_symmetry_3
I1 Pb1 I1 85.78(3) 5_565 6_655
I1 Pb1 I1 85.78(3) 5_565 4_664
I1 Pb1 I1 85.78(3) 6_655 4_664
I1 Pb1 I1 94.22(3) 5_565 .
I1 Pb1 I1 94.22(3) 6_655 .
I1 Pb1 I1 180.0 4_664 .
I1 Pb1 I1 180.0 5_565 2_654
I1 Pb1 I1 94.22(3) 6_655 2_654
I1 Pb1 I1 94.22(3) 4_664 2_654
I1 Pb1 I1 85.78(3) . 2_654
I1 Pb1 I1 94.22(3) 5_565 3_564
I1 Pb1 I1 180.0 6_655 3_564
I1 Pb1 I1 94.22(3) 4_664 3_564
I1 Pb1 I1 85.78(3) . 3_564
I1 Pb1 I1 85.78(3) 2_654 3_564
I2 Pb2 I2 80.66(3) . 2_654
I2 Pb2 I2 80.66(3) . 3_564
I2 Pb2 I2 80.66(3) 2_654 3_564
I2 Pb2 I1 146.42(3) . 2_654
I2 Pb2 I1 124.45(3) 2_654 2_654
I2 Pb2 I1 82.14(2) 3_564 2_654
I2 Pb2 I1 82.14(2) . 3_564
I2 Pb2 I1 146.42(3) 2_654 3_564
I2 Pb2 I1 124.45(3) 3_564 3_564
I1 Pb2 I1 84.19(3) 2_654 3_564
I2 Pb2 I1 124.45(3) . .
I2 Pb2 I1 82.14(2) 2_654 .
I2 Pb2 I1 146.42(3) 3_564 .
I1 Pb2 I1 84.19(3) 2_654 .
I1 Pb2 I1 84.19(3) 3_564 .
I2 Pb3 I2 82.66(3) 2_654 3_564
I2 Pb3 I2 82.66(3) 2_654 .
I2 Pb3 I2 82.66(3) 3_564 .
I2 Pb3 I3 89.49(3) 2_654 2_654
I2 Pb3 I3 166.65(3) 3_564 2_654
I2 Pb3 I3 107.12(3) . 2_654
I2 Pb3 I3 166.65(3) 2_654 .
I2 Pb3 I3 107.12(3) 3_564 .
I2 Pb3 I3 89.49(3) . .
I3 Pb3 I3 82.49(3) 2_654 .
I2 Pb3 I3 107.12(3) 2_654 3_564
I2 Pb3 I3 89.49(3) 3_564 3_564
I2 Pb3 I3 166.65(3) . 3_564
I3 Pb3 I3 82.49(3) 2_654 3_564
I3 Pb3 I3 82.49(3) . 3_564
I3 Pb4 I3 85.54(3) 6_766 5_676
I3 Pb4 I3 94.46(3) 6_766 2_654
I3 Pb4 I3 180.0 5_676 2_654
I3 Pb4 I3 94.46(3) 6_766 .
I3 Pb4 I3 94.46(3) 5_676 .
I3 Pb4 I3 85.54(3) 2_654 .
I3 Pb4 I3 180.0 6_766 3_564
I3 Pb4 I3 94.46(3) 5_676 3_564
I3 Pb4 I3 85.54(3) 2_654 3_564
I3 Pb4 I3 85.54(3) . 3_564
I3 Pb4 I3 85.54(3) 6_766 4_775
I3 Pb4 I3 85.54(3) 5_676 4_775
I3 Pb4 I3 94.46(3) 2_654 4_775
I3 Pb4 I3 180.0 . 4_775
I3 Pb4 I3 94.46(3) 3_564 4_775
Pb1 I1 Pb2 77.47(3) . .
Pb3 I2 Pb2 81.95(3) . .
Pb4 I3 Pb3 78.79(3) . .
C6 N C2 120.8(14) . .
C6 N C1 120.7(13) . .
C2 N C1 118.5(14) . .
C3 C2 N 120.2(15) . .
C2 C3 C4 120.1(14) . .
C3 C4 C5 117.3(13) . .
C3 C4 C4 122.2(17) . 4_665
C5 C4 C4 120.5(16) . 4_665
C6 C5 C4 121.2(13) . .
N C6 C5 120.3(14) . .

loop_
_geom_bond_atom_site_label_1
_geom_bond_atom_site_label_2
_geom_bond_distance
_geom_bond_site_symmetry_2
Pb1 I1 3.2143(10) 5_565
Pb1 I1 3.2143(10) 6_655
Pb1 I1 3.2143(10) 4_664
Pb1 I1 3.2143(10) .
Pb1 I1 3.2143(10) 2_654
Pb1 I1 3.2143(10) 3_564
Pb2 I2 3.2379(12) .
Pb2 I2 3.2379(12) 2_654
Pb2 I2 3.2379(12) 3_564
Pb2 I1 3.2633(12) 2_654
Pb2 I1 3.2633(12) 3_564
Pb2 I1 3.2633(12) .
Pb3 I2 3.1732(12) 2_654
Pb3 I2 3.1732(12) 3_564
Pb3 I2 3.1732(12) .
Pb3 I3 3.3464(12) 2_654
Pb3 I3 3.3464(12) .
Pb3 I3 3.3464(12) 3_564
Pb4 I3 3.2490(10) 6_766
Pb4 I3 3.2490(10) 5_676
Pb4 I3 3.2490(10) 2_654
Pb4 I3 3.2490(10) .
Pb4 I3 3.2490(10) 3_564
Pb4 I3 3.2490(10) 4_775
N C6 1.32(2) .
N C2 1.37(2) .
N C1 1.49(2) .
C2 C3 1.37(2) .
C3 C4 1.38(2) .
C4 C5 1.40(2) .
C4 C4 1.50(3) 4_665
C5 C6 1.36(2) .
